data_7120459
loop_
_publ_author_name
'Cui, Hui-Hui'
'Wang, Jing'
'Chen, Xue-tai'
'Xue, Zi-Ling'

_publ_section_title
;
 Slow magnetic relaxation in five-coordinate spin-crossover cobalt(II)
 complexes
;
_journal_name_full 'Chem. Commun.'
_journal_paper_doi 10.1039/C7CC04785A
_journal_year 2017
_chemical_formula_moiety 'C14 H31 Co N5, 2(B F4)'
_chemical_formula_sum 'C14 H31 B2 Co F8 N5'
_chemical_formula_weight 501.99
_chemical_name_systematic
; 
 ? 
;
_space_group_IT_number 31
_symmetry_cell_setting orthorhombic
_symmetry_space_group_name_Hall 'P 2ac -2'
_symmetry_space_group_name_H-M 'P m n 21'
_atom_sites_solution_hydrogens geom
_atom_sites_solution_primary direct
_atom_sites_solution_secondary difmap
_audit_creation_method SHELXL-97
_audit_update_record
;
2017-04-26 deposited with the CCDC.
2017-07-17 downloaded from the CCDC.
;
_cell_angle_alpha 90.00
_cell_angle_beta 90.00
_cell_angle_gamma 90.00
_cell_formula_units_Z 4
_cell_length_a 8.794(5)
_cell_length_b 14.351(8)
_cell_length_c 16.856(9)
_cell_measurement_reflns_used 9206
_cell_measurement_temperature 155(2)
_cell_measurement_theta_max 27.29
_cell_measurement_theta_min 2.61
_cell_volume 2127(2)
_computing_structure_refinement 'SHELXL-97 (Sheldrick, 2008)'
_computing_structure_solution 'SHELXS-97 (Sheldrick, 2008)'
_diffrn_ambient_temperature 155(2)
_diffrn_measured_fraction_theta_full 0.990
_diffrn_measured_fraction_theta_max 0.990
_diffrn_measurement_device_type 'APEX2 CCD detector'
_diffrn_radiation_monochromator graphite
_diffrn_radiation_source 'fine-focus sealed tube'
_diffrn_radiation_type MoK\a
_diffrn_radiation_wavelength 0.71073
_diffrn_reflns_av_R_equivalents 0.0506
_diffrn_reflns_av_sigmaI/netI 0.0541
_diffrn_reflns_limit_h_max 10
_diffrn_reflns_limit_h_min -11
_diffrn_reflns_limit_k_max 18
_diffrn_reflns_limit_k_min -18
_diffrn_reflns_limit_l_max 21
_diffrn_reflns_limit_l_min -21
_diffrn_reflns_number 16648
_diffrn_reflns_theta_full 27.42
_diffrn_reflns_theta_max 27.42
_diffrn_reflns_theta_min 1.42
_exptl_absorpt_coefficient_mu 0.886
_exptl_absorpt_correction_T_max 0.7456
_exptl_absorpt_correction_T_min 0.4623
_exptl_absorpt_correction_type multi-scan
_exptl_absorpt_process_details 'SADABS (Bruker, 2014)'
_exptl_crystal_density_diffrn 1.567
_exptl_crystal_density_method 'not measured'
_exptl_crystal_description block
_exptl_crystal_F_000 1036
_exptl_crystal_size_max 0.37
_exptl_crystal_size_mid 0.32
_exptl_crystal_size_min 0.23
_refine_diff_density_max 0.622
_refine_diff_density_min -1.038
_refine_diff_density_rms 0.136
_refine_ls_abs_structure_details 'Flack H D (1983), Acta Cryst. A39, 876-881'
_refine_ls_abs_structure_Flack 0.33(5)
_refine_ls_extinction_method none
_refine_ls_goodness_of_fit_ref 1.185
_refine_ls_hydrogen_treatment constr
_refine_ls_matrix_type full
_refine_ls_number_parameters 383
_refine_ls_number_reflns 5083
_refine_ls_number_restraints 1573
_refine_ls_restrained_S_all 1.267
_refine_ls_R_factor_all 0.0754
_refine_ls_R_factor_gt 0.0715
_refine_ls_shift/su_max 0.006
_refine_ls_shift/su_mean 0.001
_refine_ls_structure_factor_coef Fsqd
_refine_ls_weighting_details 'calc w=1/[\s^2^(Fo^2^)+(0.0981P)^2^+9.2432P] where P=(Fo^2^+2Fc^2^)/3'
_refine_ls_weighting_scheme calc
_refine_ls_wR_factor_gt 0.2127
_refine_ls_wR_factor_ref 0.2159
_reflns_number_gt 4734
_reflns_number_total 5083
_reflns_threshold_expression >2sigma(I)
_cod_data_source_file c7cc04785a2.cif
_cod_data_source_block 1
_cod_depositor_comments
;
The following automatic conversions were performed:

'_symmetry_cell_setting' value 'Orthorhombic' changed to
'orthorhombic' according to
/home/data/users/saulius/crontab/automatic-downloads/rss-feeds/RSC/lib/dictionaries/cif_core.dic
dictionary named 'cif_core.dic' version 2.4.2 from 2011-04-26.

Automatic conversion script
Id: cif_fix_values 4973 2017-02-22 13:04:09Z antanas 
;
_cod_original_sg_symbol_H-M Pmn2(1)
_cod_database_code 7120459

loop_
_symmetry_equiv_pos_as_xyz
'x, y, z'
'-x+1/2, -y, z+1/2'
'x+1/2, -y, z+1/2'
'-x, y, z'

loop_
_atom_site_label
_atom_site_type_symbol
_atom_site_fract_x
_atom_site_fract_y
_atom_site_fract_z
_atom_site_U_iso_or_equiv
_atom_site_adp_type
_atom_site_occupancy
_atom_site_symmetry_multiplicity
_atom_site_calc_flag
_atom_site_refinement_flags
_atom_site_disorder_assembly
_atom_site_disorder_group
Co1A Co 0.5000 0.47865(8) 0.03847(6) 0.0139(3) Uani 1 2 d S . .
Co1B Co 0.0000 0.02178(9) 0.22669(6) 0.0135(3) Uani 1 2 d S . .
C1A C 0.1767(11) 0.4617(6) -0.0126(7) 0.014(2) Uiso 0.50 1 d PDU A -1
H1A1 H 0.1087 0.4534 0.0337 0.016 Uiso 0.50 1 calc PR A -1
H1A2 H 0.1195 0.4449 -0.0611 0.016 Uiso 0.50 1 calc PR A -1
C2A C 0.2298(13) 0.5618(7) -0.0174(6) 0.009(2) Uiso 0.50 1 d PDU A -1
H2A1 H 0.1414 0.6045 -0.0156 0.011 Uiso 0.50 1 calc PR A -1
H2A2 H 0.2850 0.5724 -0.0678 0.011 Uiso 0.50 1 calc PR A -1
C3A C 0.4119(10) 0.6700(6) 0.0401(7) 0.0111(19) Uiso 0.50 1 d PDU A -1
H3A1 H 0.4247 0.7027 0.0914 0.013 Uiso 0.50 1 calc PR A -1
H3A2 H 0.3486 0.7097 0.0052 0.013 Uiso 0.50 1 calc PR A -1
C4A C 0.5640(11) 0.6549(7) 0.0027(7) 0.0110(19) Uiso 0.50 1 d PDU A -1
H4A1 H 0.5505 0.6406 -0.0543 0.013 Uiso 0.50 1 calc PR A -1
H4A2 H 0.6249 0.7127 0.0069 0.013 Uiso 0.50 1 calc PR A -1
C5A C 0.7726(13) 0.5409(8) -0.0088(7) 0.011(2) Uiso 0.50 1 d PDU A -1
H5A1 H 0.8537 0.5144 0.0251 0.013 Uiso 0.50 1 calc PR A -1
H5A2 H 0.8170 0.5924 -0.0403 0.013 Uiso 0.50 1 calc PR A -1
C6A C 0.7112(13) 0.4661(6) -0.0642(6) 0.013(2) Uiso 0.50 1 d PDU A -1
H6A1 H 0.6412 0.4948 -0.1031 0.016 Uiso 0.50 1 calc PR A -1
H6A2 H 0.7964 0.4373 -0.0937 0.016 Uiso 0.50 1 calc PR A -1
C7A C 0.5341(8) 0.3347(6) -0.0720(5) 0.0065(18) Uiso 0.50 1 d PDU A -1
H7A1 H 0.5224 0.2719 -0.0486 0.008 Uiso 0.50 1 calc PR A -1
H7A2 H 0.5850 0.3279 -0.1241 0.008 Uiso 0.50 1 calc PR A -1
C8A C 0.3778(10) 0.3789(7) -0.0836(5) 0.0093(18) Uiso 0.50 1 d PDU A -1
H8A1 H 0.3869 0.4367 -0.1153 0.011 Uiso 0.50 1 calc PR A -1
H8A2 H 0.3097 0.3353 -0.1120 0.011 Uiso 0.50 1 calc PR A -1
C9A C 0.2754(13) 0.3156(8) 0.0390(7) 0.006(3) Uiso 0.50 1 d PDU A -1
H9A1 H 0.1920 0.2836 0.0116 0.009 Uiso 0.50 1 calc PR A -1
H9A2 H 0.2435 0.3318 0.0929 0.009 Uiso 0.50 1 calc PR A -1
H9A3 H 0.3642 0.2744 0.0413 0.009 Uiso 0.50 1 calc PR A -1
C10A C 0.2435(14) 0.5807(9) 0.1259(6) 0.015(2) Uiso 0.50 1 d PDU A -1
H10A H 0.3096 0.5921 0.1717 0.022 Uiso 0.50 1 calc PR A -1
H10B H 0.1928 0.5203 0.1321 0.022 Uiso 0.50 1 calc PR A -1
H10C H 0.1669 0.6301 0.1225 0.022 Uiso 0.50 1 calc PR A -1
C11A C 0.7089(15) 0.6065(9) 0.1198(6) 0.015(2) Uiso 0.50 1 d PDU A -1
H11A H 0.7809 0.6579 0.1121 0.023 Uiso 0.50 1 calc PR A -1
H11B H 0.7613 0.5538 0.1447 0.023 Uiso 0.50 1 calc PR A -1
H11C H 0.6255 0.6272 0.1540 0.023 Uiso 0.50 1 calc PR A -1
C12A C 0.7350(16) 0.3338(9) 0.0278(8) 0.015(3) Uiso 0.50 1 d PDU A -1
H12A H 0.8296 0.3249 -0.0020 0.023 Uiso 0.50 1 calc PR A -1
H12B H 0.6874 0.2731 0.0376 0.023 Uiso 0.50 1 calc PR A -1
H12C H 0.7575 0.3641 0.0786 0.023 Uiso 0.50 1 calc PR A -1
C1B C 0.2488(12) 0.0362(6) 0.3277(6) 0.0104(19) Uiso 0.50 1 d PDU B -1
H1B1 H 0.1850 0.0080 0.3697 0.012 Uiso 0.50 1 calc PR B -1
H1B2 H 0.3364 0.0675 0.3531 0.012 Uiso 0.50 1 calc PR B -1
C2B C 0.3039(12) -0.0381(7) 0.2715(7) 0.017(2) Uiso 0.50 1 d PDU B -1
H2B1 H 0.3834 -0.0121 0.2362 0.020 Uiso 0.50 1 calc PR B -1
H2B2 H 0.3488 -0.0903 0.3018 0.020 Uiso 0.50 1 calc PR B -1
C3B C 0.0971(10) -0.1507(7) 0.2647(6) 0.0089(19) Uiso 0.50 1 d PDU B -1
H3B1 H 0.0784 -0.1342 0.3209 0.011 Uiso 0.50 1 calc PR B -1
H3B2 H 0.1627 -0.2068 0.2634 0.011 Uiso 0.50 1 calc PR B -1
C4B C -0.0515(9) -0.1711(6) 0.2241(6) 0.0059(17) Uiso 0.50 1 d PDU B -1
H4B1 H -0.1124 -0.2148 0.2566 0.007 Uiso 0.50 1 calc PR B -1
H4B2 H -0.0325 -0.2004 0.1718 0.007 Uiso 0.50 1 calc PR B -1
C5B C -0.2365(13) -0.0633(7) 0.2829(6) 0.016(2) Uiso 0.50 1 d PDU B -1
H5B1 H -0.1804 -0.0773 0.3324 0.019 Uiso 0.50 1 calc PR B -1
H5B2 H -0.3265 -0.1047 0.2804 0.019 Uiso 0.50 1 calc PR B -1
C6B C -0.2881(11) 0.0398(6) 0.2831(7) 0.0099(19) Uiso 0.50 1 d PDU B -1
H6B1 H -0.3627 0.0507 0.2400 0.012 Uiso 0.50 1 calc PR B -1
H6B2 H -0.3371 0.0553 0.3343 0.012 Uiso 0.50 1 calc PR B -1
C7B C -0.0868(11) 0.1271(9) 0.3485(6) 0.012(2) Uiso 0.50 1 d PDU B -1
H7B1 H -0.0825 0.0723 0.3842 0.015 Uiso 0.50 1 calc PR B -1
H7B2 H -0.1524 0.1748 0.3736 0.015 Uiso 0.50 1 calc PR B -1
C8B C 0.0732(11) 0.1663(8) 0.3365(6) 0.015(2) Uiso 0.50 1 d PDU B -1
H8B1 H 0.0669 0.2301 0.3144 0.018 Uiso 0.50 1 calc PR B -1
H8B2 H 0.1269 0.1695 0.3880 0.018 Uiso 0.50 1 calc PR B -1
C9B C 0.2623(16) 0.1599(10) 0.2306(8) 0.029(3) Uiso 0.50 1 d PDU B -1
H9B1 H 0.2031 0.2005 0.1956 0.043 Uiso 0.50 1 calc PR B -1
H9B2 H 0.3244 0.1175 0.1986 0.043 Uiso 0.50 1 calc PR B -1
H9B3 H 0.3288 0.1980 0.2642 0.043 Uiso 0.50 1 calc PR B -1
C10B C 0.2353(16) -0.1025(11) 0.1447(6) 0.013(3) Uiso 0.50 1 d PDU B -1
H10D H 0.2885 -0.0503 0.1194 0.019 Uiso 0.50 1 calc PR B -1
H10E H 0.1509 -0.1226 0.1109 0.019 Uiso 0.50 1 calc PR B -1
H10F H 0.3062 -0.1544 0.1523 0.019 Uiso 0.50 1 calc PR B -1
C11B C -0.2217(17) -0.0831(12) 0.1379(6) 0.017(4) Uiso 0.50 1 d PDU B -1
H11D H -0.3082 -0.1257 0.1429 0.026 Uiso 0.50 1 calc PR B -1
H11E H -0.1544 -0.1048 0.0954 0.026 Uiso 0.50 1 calc PR B -1
H11F H -0.2588 -0.0205 0.1253 0.026 Uiso 0.50 1 calc PR B -1
C12B C -0.1921(17) 0.1837(9) 0.2238(8) 0.028(3) Uiso 0.50 1 d PDU B -1
H12D H -0.2523 0.1652 0.1774 0.041 Uiso 0.50 1 calc PR B -1
H12E H -0.0989 0.2149 0.2061 0.041 Uiso 0.50 1 calc PR B -1
H12F H -0.2516 0.2265 0.2568 0.041 Uiso 0.50 1 calc PR B -1
N1A N 0.3148(10) 0.4004(6) -0.0043(5) 0.0104(18) Uiso 0.50 1 d PDU A -1
N2A N 0.3351(11) 0.5800(7) 0.0533(6) 0.005(2) Uiso 0.50 1 d PDU A -1
N3A N 0.6469(11) 0.5771(7) 0.0417(6) 0.006(2) Uiso 0.50 1 d PDU A -1
N4A N 0.6293(11) 0.3934(6) -0.0190(6) 0.015(2) Uiso 0.50 1 d PDU A -1
N1B N 0.1578(13) 0.1051(8) 0.2812(7) 0.010(3) Uiso 0.50 1 d PDU B -1
N2B N 0.1747(11) -0.0720(6) 0.2236(6) 0.0109(19) Uiso 0.50 1 d PDU B -1
N3B N -0.1369(12) -0.0806(7) 0.2133(6) 0.017(2) Uiso 0.50 1 d PDU B -1
N4B N -0.1517(13) 0.0994(7) 0.2708(7) 0.008(3) Uiso 0.50 1 d PDU B -1
N5A N 0.5000 0.4312(6) 0.1484(5) 0.0081(12) Uani 0.50 1 d PU A .
C13A C 0.5000 0.4143(6) 0.2178(5) 0.0076(12) Uani 1 2 d SU . .
C14A C 0.4799(14) 0.3948(6) 0.3024(5) 0.0056(17) Uiso 0.50 1 d PU A -1
H14A H 0.5034 0.4508 0.3333 0.008 Uiso 0.50 1 calc PR A -1
H14B H 0.5484 0.3442 0.3183 0.008 Uiso 0.50 1 calc PR A -1
H14C H 0.3744 0.3761 0.3124 0.008 Uiso 0.50 1 calc PR A -1
N5B N 0.0319(12) 0.0704(9) 0.1097(7) 0.021(3) Uiso 0.50 1 d P B -1
C13B C 0.0409(14) 0.0838(10) 0.0529(9) 0.023(3) Uiso 0.50 1 d P B -1
C14B C 0.0457(16) 0.0978(11) -0.0320(9) 0.026(3) Uiso 0.50 1 d P B -1
H14D H 0.0499 0.1647 -0.0435 0.040 Uiso 0.50 1 calc PR B -1
H14E H -0.0457 0.0711 -0.0562 0.040 Uiso 0.50 1 calc PR B -1
H14F H 0.1361 0.0673 -0.0539 0.040 Uiso 0.50 1 calc PR B -1
B1A B 0.5212(17) 0.0692(8) 0.0146(7) 0.048(3) Uani 0.50 1 d PDU . .
F1A F 0.5000 -0.0262(5) 0.0185(7) 0.061(3) Uani 1 2 d SDU . .
F2A F 0.484(2) 0.1062(7) 0.0879(5) 0.043(3) Uani 0.50 1 d PDU . .
F3A F 0.4315(13) 0.1055(7) -0.0447(6) 0.058(3) Uani 0.50 1 d PDU . .
F4A F 0.6719(12) 0.0909(9) -0.0021(9) 0.062(3) Uani 0.50 1 d PDU . .
B1C B 0.5197(15) 0.7120(9) 0.3047(8) 0.0187(17) Uiso 0.382(12) 1 d PDU . 1
F1C F 0.5271(13) 0.7523(9) 0.2294(6) 0.024(2) Uani 0.382(12) 1 d PDU . 1
F2C F 0.5000 0.6162(6) 0.2976(6) 0.0204(18) Uani 0.76(2) 2 d SPDU . 1
F3C F 0.4024(12) 0.7551(8) 0.3449(7) 0.0196(19) Uani 0.382(12) 1 d PDU . 1
F4C F 0.6575(11) 0.7249(8) 0.3441(8) 0.0209(19) Uani 0.382(12) 1 d PDU . 1
B1X B 0.5000 0.6988(18) 0.3072(14) 0.0201(17) Uiso 0.24(2) 2 d SPDU . 2
F1X F 0.456(4) 0.734(2) 0.2349(15) 0.021(2) Uani 0.118(12) 1 d PDU . 2
F2X F 0.469(3) 0.6036(16) 0.310(2) 0.019(2) Uani 0.118(12) 1 d PDU . 2
F3X F 0.421(3) 0.741(2) 0.3683(18) 0.020(2) Uani 0.118(12) 1 d PDU . 2
F4X F 0.6558(15) 0.711(2) 0.317(2) 0.020(2) Uani 0.118(12) 1 d PDU . 2
B1B B 0.0000 0.4348(6) 0.2508(5) 0.0148(18) Uani 1 2 d SDU . .
F1B F 0.017(2) 0.5313(4) 0.2558(6) 0.025(3) Uani 0.50 1 d PDU . .
F2B F 0.0255(15) 0.4082(7) 0.1738(5) 0.038(3) Uani 0.50 1 d PDU . .
F3B F 0.1087(12) 0.3956(9) 0.2991(7) 0.037(3) Uani 0.50 1 d PDU . .
F4B F -0.1434(11) 0.4087(9) 0.2769(8) 0.038(3) Uani 0.50 1 d PDU . .
B1D B 0.0000 0.7907(6) 0.9588(5) 0.0139(14) Uani 1 2 d SDU . .
F1D F 0.0183(17) 0.7471(5) 1.0325(4) 0.017(2) Uani 0.50 1 d PDU . .
F2D F 0.0363(9) 0.8841(4) 0.9683(5) 0.025(2) Uani 0.50 1 d PDU . .
F3D F -0.1319(11) 0.7731(7) 0.9255(7) 0.024(2) Uani 0.50 1 d PDU . .
F4D F 0.1206(12) 0.7534(7) 0.9107(6) 0.019(2) Uani 0.50 1 d PDU . .

loop_
_atom_site_aniso_label
_atom_site_aniso_U_11
_atom_site_aniso_U_22
_atom_site_aniso_U_33
_atom_site_aniso_U_23
_atom_site_aniso_U_13
_atom_site_aniso_U_12
Co1A 0.0213(6) 0.0109(6) 0.0095(7) -0.0023(5) 0.000 0.000
Co1B 0.0199(6) 0.0122(6) 0.0084(7) 0.0006(5) 0.000 0.000
N5A 0.009(2) 0.012(2) 0.003(2) 0.0007(17) 0.000 0.000
C13A 0.0093(18) 0.0082(19) 0.0054(19) 0.0018(16) 0.000 0.000
B1A 0.072(7) 0.038(5) 0.034(5) -0.007(5) -0.002(6) -0.014(6)
F1A 0.099(7) 0.040(5) 0.043(6) 0.009(4) 0.000 0.000
F2A 0.050(8) 0.057(5) 0.021(4) -0.024(4) 0.006(6) -0.022(7)
F3A 0.093(8) 0.042(5) 0.038(5) 0.000(5) -0.033(6) -0.016(5)
F4A 0.057(7) 0.052(6) 0.075(8) -0.011(6) 0.015(6) -0.016(6)
F1C 0.021(4) 0.025(3) 0.024(3) 0.014(3) 0.009(3) 0.006(3)
F2C 0.024(3) 0.014(3) 0.023(3) 0.007(3) 0.000 0.000
F3C 0.021(3) 0.018(3) 0.019(3) 0.005(3) 0.011(3) 0.008(3)
F4C 0.020(3) 0.022(3) 0.020(3) 0.004(3) 0.003(3) 0.004(3)
F1X 0.021(4) 0.022(4) 0.021(3) 0.018(3) 0.016(3) 0.013(3)
F2X 0.021(4) 0.016(3) 0.020(4) 0.016(3) 0.013(3) 0.011(3)
F3X 0.021(3) 0.019(4) 0.018(4) 0.012(3) 0.016(3) 0.016(3)
F4X 0.020(3) 0.021(3) 0.019(4) 0.013(3) 0.016(3) 0.013(3)
B1B 0.020(3) 0.014(3) 0.011(3) 0.003(2) 0.000 0.000
F1B 0.040(8) 0.012(3) 0.023(4) -0.003(2) 0.011(5) 0.002(4)
F2B 0.040(9) 0.048(5) 0.028(4) -0.007(4) 0.014(4) -0.001(4)
F3B 0.049(6) 0.038(5) 0.022(5) 0.023(4) -0.007(4) -0.006(4)
F4B 0.036(5) 0.042(6) 0.035(6) 0.011(5) 0.009(5) 0.000(5)
B1D 0.021(3) 0.009(3) 0.012(3) -0.002(2) 0.000 0.000
F1D 0.026(6) 0.020(3) 0.006(2) 0.002(2) 0.000(3) 0.000(3)
F2D 0.038(5) 0.006(3) 0.031(4) -0.006(3) 0.001(3) -0.005(2)
F3D 0.015(3) 0.025(4) 0.031(5) -0.008(4) -0.007(3) 0.012(3)
F4D 0.016(3) 0.020(3) 0.020(3) -0.010(2) 0.002(2) -0.008(2)

loop_
_atom_type_symbol
_atom_type_description
_atom_type_scat_dispersion_real
_atom_type_scat_dispersion_imag
_atom_type_scat_source
C C 0.0033 0.0016 'International Tables Vol C Tables 4.2.6.8 and 6.1.1.4'
H H 0.0000 0.0000 'International Tables Vol C Tables 4.2.6.8 and 6.1.1.4'
B B 0.0013 0.0007 'International Tables Vol C Tables 4.2.6.8 and 6.1.1.4'
N N 0.0061 0.0033 'International Tables Vol C Tables 4.2.6.8 and 6.1.1.4'
F F 0.0171 0.0103 'International Tables Vol C Tables 4.2.6.8 and 6.1.1.4'
Co Co 0.3494 0.9721 'International Tables Vol C Tables 4.2.6.8 and 6.1.1.4'

loop_
_geom_angle_atom_site_label_1
_geom_angle_atom_site_label_2
_geom_angle_atom_site_label_3
_geom_angle
_geom_angle_site_symmetry_1
_geom_angle_site_symmetry_3
N3A Co1A N3A 84.8(5) . 4_655
N3A Co1A N4A 151.5(4) . 4_655
N3A Co1A N4A 94.8(4) 4_655 4_655
N3A Co1A N4A 94.8(4) . .
N3A Co1A N4A 151.5(4) 4_655 .
N4A Co1A N4A 72.2(5) 4_655 .
N3A Co1A N5A 103.2(4) . .
N3A Co1A N5A 103.2(4) 4_655 .
N4A Co1A N5A 104.6(3) 4_655 .
N4A Co1A N5A 104.6(3) . .
N3A Co1A N2A 5.9(4) . 4_655
N3A Co1A N2A 87.2(3) 4_655 4_655
N4A Co1A N2A 156.7(4) 4_655 4_655
N4A Co1A N2A 95.3(3) . 4_655
N5A Co1A N2A 97.5(3) . 4_655
N3A Co1A N2A 87.2(3) . .
N3A Co1A N2A 5.9(4) 4_655 .
N4A Co1A N2A 95.3(3) 4_655 .
N4A Co1A N2A 156.7(4) . .
N5A Co1A N2A 97.4(3) . .
N2A Co1A N2A 89.0(5) 4_655 .
N3A Co1A N1A 157.6(4) . .
N3A Co1A N1A 83.2(3) 4_655 .
N4A Co1A N1A 15.1(3) 4_655 .
N4A Co1A N1A 86.9(4) . .
N5A Co1A N1A 97.9(3) . .
N2A Co1A N1A 163.4(4) 4_655 .
N2A Co1A N1A 82.8(3) . .
N3A Co1A N1A 83.2(3) . 4_655
N3A Co1A N1A 157.6(4) 4_655 4_655
N4A Co1A N1A 86.9(4) 4_655 4_655
N4A Co1A N1A 15.1(3) . 4_655
N5A Co1A N1A 97.9(3) . 4_655
N2A Co1A N1A 82.8(3) 4_655 4_655
N2A Co1A N1A 163.4(4) . 4_655
N1A Co1A N1A 101.4(4) . 4_655
N4B Co1B N4B 89.8(5) 4 .
N4B Co1B N3B 93.1(4) 4 4
N4B Co1B N3B 160.6(4) . 4
N4B Co1B N3B 160.6(4) 4 .
N4B Co1B N3B 93.1(4) . .
N3B Co1B N3B 78.0(5) 4 .
N4B Co1B N2B 82.4(4) 4 .
N4B Co1B N2B 158.2(4) . .
N3B Co1B N2B 10.8(3) 4 .
N3B Co1B N2B 88.0(4) . .
N4B Co1B N2B 158.2(4) 4 4
N4B Co1B N2B 82.4(4) . 4
N3B Co1B N2B 88.0(4) 4 4
N3B Co1B N2B 10.8(3) . 4
N2B Co1B N2B 97.5(5) . 4
N4B Co1B N1B 87.6(3) 4 4
N4B Co1B N1B 3.5(5) . 4
N3B Co1B N1B 158.0(4) 4 4
N3B Co1B N1B 94.3(4) . 4
N2B Co1B N1B 154.8(4) . 4
N2B Co1B N1B 83.5(3) 4 4
N4B Co1B N1B 3.5(5) 4 .
N4B Co1B N1B 87.6(3) . .
N3B Co1B N1B 94.3(4) 4 .
N3B Co1B N1B 158.0(4) . .
N2B Co1B N1B 83.5(3) . .
N2B Co1B N1B 154.8(4) 4 .
N1B Co1B N1B 85.2(5) 4 .
N4B Co1B N5B 94.5(4) 4 .
N4B Co1B N5B 105.5(4) . .
N3B Co1B N5B 93.5(4) 4 .
N3B Co1B N5B 103.2(4) . .
N2B Co1B N5B 95.4(4) . .
N2B Co1B N5B 107.1(4) 4 .
N1B Co1B N5B 108.4(4) 4 .
N1B Co1B N5B 97.8(4) . .
N4B Co1B N5B 105.5(4) 4 4
N4B Co1B N5B 94.5(4) . 4
N3B Co1B N5B 103.2(4) 4 4
N3B Co1B N5B 93.5(4) . 4
N2B Co1B N5B 107.1(4) . 4
N2B Co1B N5B 95.4(4) 4 4
N1B Co1B N5B 97.8(4) 4 4
N1B Co1B N5B 108.4(4) . 4
N5B Co1B N5B 15.3(6) . 4
N1A C1A C2A 108.1(8) . .
N1A C1A H1A1 110.1 . .
C2A C1A H1A1 110.1 . .
N1A C1A H1A2 110.1 . .
C2A C1A H1A2 110.1 . .
H1A1 C1A H1A2 108.4 . .
C1A C2A N2A 107.9(8) . .
C1A C2A H2A1 110.1 . .
N2A C2A H2A1 110.1 . .
C1A C2A H2A2 110.1 . .
N2A C2A H2A2 110.1 . .
H2A1 C2A H2A2 108.4 . .
N2A C3A C4A 110.3(7) . .
N2A C3A H3A1 109.6 . .
C4A C3A H3A1 109.6 . .
N2A C3A H3A2 109.6 . .
C4A C3A H3A2 109.6 . .
H3A1 C3A H3A2 108.1 . .
N3A C4A C3A 111.2(7) . .
N3A C4A H4A1 109.4 . .
C3A C4A H4A1 109.4 . .
N3A C4A H4A2 109.4 . .
C3A C4A H4A2 109.4 . .
H4A1 C4A H4A2 108.0 . .
N3A C5A C6A 109.4(8) . .
N3A C5A H5A1 109.8 . .
C6A C5A H5A1 109.8 . .
N3A C5A H5A2 109.8 . .
C6A C5A H5A2 109.8 . .
H5A1 C5A H5A2 108.2 . .
N4A C6A C5A 110.8(8) . .
N4A C6A H6A1 109.5 . .
C5A C6A H6A1 109.5 . .
N4A C6A H6A2 109.5 . .
C5A C6A H6A2 109.5 . .
H6A1 C6A H6A2 108.1 . .
N4A C7A C8A 110.4(7) . .
N4A C7A H7A1 109.6 . .
C8A C7A H7A1 109.6 . .
N4A C7A H7A2 109.6 . .
C8A C7A H7A2 109.6 . .
H7A1 C7A H7A2 108.1 . .
N1A C8A C7A 108.0(7) . .
N1A C8A H8A1 110.1 . .
C7A C8A H8A1 110.1 . .
N1A C8A H8A2 110.1 . .
C7A C8A H8A2 110.1 . .
H8A1 C8A H8A2 108.4 . .
N1B C1B C2B 108.1(8) . .
N1B C1B H1B1 110.1 . .
C2B C1B H1B1 110.1 . .
N1B C1B H1B2 110.1 . .
C2B C1B H1B2 110.1 . .
H1B1 C1B H1B2 108.4 . .
N2B C2B C1B 109.2(8) . .
N2B C2B H2B1 109.8 . .
C1B C2B H2B1 109.8 . .
N2B C2B H2B2 109.8 . .
C1B C2B H2B2 109.8 . .
H2B1 C2B H2B2 108.3 . .
N2B C3B C4B 109.5(7) . .
N2B C3B H3B1 109.8 . .
C4B C3B H3B1 109.8 . .
N2B C3B H3B2 109.8 . .
C4B C3B H3B2 109.8 . .
H3B1 C3B H3B2 108.2 . .
C3B C4B N3B 108.6(7) . .
C3B C4B H4B1 110.0 . .
N3B C4B H4B1 110.0 . .
C3B C4B H4B2 110.0 . .
N3B C4B H4B2 110.0 . .
H4B1 C4B H4B2 108.3 . .
N3B C5B C6B 109.5(8) . .
N3B C5B H5B1 109.8 . .
C6B C5B H5B1 109.8 . .
N3B C5B H5B2 109.8 . .
C6B C5B H5B2 109.8 . .
H5B1 C5B H5B2 108.2 . .
N4B C6B C5B 108.2(8) . .
N4B C6B H6B1 110.1 . .
C5B C6B H6B1 110.1 . .
N4B C6B H6B2 110.1 . .
C5B C6B H6B2 110.1 . .
H6B1 C6B H6B2 108.4 . .
N4B C7B C8B 109.6(8) . .
N4B C7B H7B1 109.7 . .
C8B C7B H7B1 109.7 . .
N4B C7B H7B2 109.7 . .
C8B C7B H7B2 109.7 . .
H7B1 C7B H7B2 108.2 . .
N1B C8B C7B 109.1(8) . .
N1B C8B H8B1 109.9 . .
C7B C8B H8B1 109.9 . .
N1B C8B H8B2 109.9 . .
C7B C8B H8B2 109.9 . .
H8B1 C8B H8B2 108.3 . .
C9A N1A C8A 111.4(7) . .
C9A N1A C1A 110.0(8) . .
C8A N1A C1A 109.9(7) . .
C9A N1A Co1A 117.2(7) . .
C8A N1A Co1A 97.5(6) . .
C1A N1A Co1A 110.1(6) . .
C10A N2A C3A 111.8(9) . .
C10A N2A C2A 108.6(8) . .
C3A N2A C2A 108.0(8) . .
C10A N2A Co1A 119.4(8) . .
C3A N2A Co1A 106.1(6) . .
C2A N2A Co1A 102.1(6) . .
C11A N3A C4A 111.0(8) . .
C11A N3A C5A 109.5(8) . .
C4A N3A C5A 111.9(9) . .
C11A N3A Co1A 118.8(8) . .
C4A N3A Co1A 102.2(7) . .
C5A N3A Co1A 103.1(7) . .
C6A N4A C7A 111.3(8) . .
C6A N4A C12A 112.0(9) . .
C7A N4A C12A 110.1(8) . .
C6A N4A Co1A 95.6(6) . .
C7A N4A Co1A 109.2(6) . .
C12A N4A Co1A 117.8(8) . .
C9B N1B C8B 111.1(9) . .
C9B N1B C1B 108.7(9) . .
C8B N1B C1B 109.3(9) . .
C9B N1B Co1B 118.2(10) . .
C8B N1B Co1B 106.7(7) . .
C1B N1B Co1B 102.2(7) . .
C2B N2B C3B 110.4(8) . .
C2B N2B C10B 107.9(8) . .
C3B N2B C10B 110.8(8) . .
C2B N2B Co1B 110.3(6) . .
C3B N2B Co1B 98.2(6) . .
C10B N2B Co1B 118.8(9) . .
C11B N3B C5B 112.8(9) . .
C11B N3B C4B 109.5(9) . .
C5B N3B C4B 110.0(8) . .
C11B N3B Co1B 116.0(10) . .
C5B N3B Co1B 98.7(7) . .
C4B N3B Co1B 109.5(6) . .
C7B N4B C6B 110.0(9) . .
C7B N4B C12B 110.2(9) . .
C6B N4B C12B 110.4(9) . .
C7B N4B Co1B 103.5(7) . .
C6B N4B Co1B 106.6(7) . .
C12B N4B Co1B 115.9(9) . .
C13A N5A Co1A 171.5(8) . .
N5A C13A C14A 173.1(5) . .
N5A C13A C14A 173.1(5) . 4_655
C14A C13A C14A 13.9(9) . 4_655
C13A C14A H14A 109.5 . .
C13A C14A H14B 109.5 . .
C13A C14A H14C 109.5 . .
C13B N5B Co1B 171.3(14) . .
N5B C13B C14B 175.6(17) . .
B1A B1A F3A 110.3(10) 4_655 4_655
B1A B1A F2A 88.0(12) 4_655 4_655
F3A B1A F2A 127.3(12) 4_655 4_655
B1A B1A F3A 55.0(8) 4_655 .
F3A B1A F3A 55.3(13) 4_655 .
F2A B1A F3A 119.9(14) 4_655 .
B1A B1A F2A 76.4(10) 4_655 .
F3A B1A F2A 131.2(12) 4_655 .
F2A B1A F2A 11.6(18) 4_655 .
F3A B1A F2A 111.6(11) . .
B1A B1A F1A 82.3(6) 4_655 .
F3A B1A F1A 121.0(11) 4_655 .
F2A B1A F1A 110.0(10) 4_655 .
F3A B1A F1A 109.4(10) . .
F2A B1A F1A 107.8(10) . .
B1A B1A F4A 162.4(7) 4_655 .
F3A B1A F4A 53.4(11) 4_655 .
F2A B1A F4A 97.5(15) 4_655 .
F3A B1A F4A 108.4(11) . .
F2A B1A F4A 108.6(11) . .
F1A B1A F4A 111.1(10) . .
B1A B1A F4A 13.9(6) 4_655 4_655
F3A B1A F4A 97.3(11) 4_655 4_655
F2A B1A F4A 92.5(12) 4_655 4_655
F3A B1A F4A 42.2(8) . 4_655
F2A B1A F4A 81.2(12) . 4_655
F1A B1A F4A 93.1(9) . 4_655
F4A B1A F4A 148.6(13) . 4_655
B1A F1A B1A 15.5(12) . 4_655
F2A F2A B1A 92.0(12) 4_655 4_655
F2A F2A B1A 76.4(10) 4_655 .
B1A F2A B1A 15.6(13) 4_655 .
F4A F3A B1A 71.6(9) 4_655 4_655
F4A F3A F3A 140.6(7) 4_655 4_655
B1A F3A F3A 69.7(10) 4_655 4_655
F4A F3A B1A 86.2(11) 4_655 .
B1A F3A B1A 14.7(12) 4_655 .
F3A F3A B1A 55.0(8) 4_655 .
F3A F4A B1A 55.0(7) 4_655 .
F3A F4A B1A 51.7(7) 4_655 4_655
B1A F4A B1A 3.7(3) . 4_655
B1C B1C F3C 126.7(9) 4_655 4_655
B1C B1C F3C 41.6(7) 4_655 .
F3C B1C F3C 85.1(14) 4_655 .
B1C B1C F2C 82.8(5) 4_655 .
F3C B1C F2C 131.3(12) 4_655 .
F3C B1C F2C 113.1(10) . .
B1C B1C F4C 150.4(8) 4_655 .
F3C B1C F4C 29.1(8) 4_655 .
F3C B1C F4C 110.9(10) . .
F2C B1C F4C 106.3(9) . .
B1C B1C F1C 92.6(7) 4_655 .
F3C B1C F1C 106.7(12) 4_655 .
F3C B1C F1C 107.2(10) . .
F2C B1C F1C 109.7(10) . .
F4C B1C F1C 109.8(11) . .
B1C B1C F1C 73.6(7) 4_655 4_655
F3C B1C F1C 118.1(11) 4_655 4_655
F3C B1C F1C 92.2(11) . 4_655
F2C B1C F1C 106.4(9) . 4_655
F4C B1C F1C 127.5(12) . 4_655
F1C B1C F1C 19.1(9) . 4_655
B1C B1C F4C 23.9(6) 4_655 4_655
F3C B1C F4C 104.9(11) 4_655 4_655
F3C B1C F4C 22.6(6) . 4_655
F2C B1C F4C 91.5(8) . 4_655
F4C B1C F4C 126.5(13) . 4_655
F1C B1C F4C 110.6(10) . 4_655
F1C B1C F4C 92.2(9) 4_655 4_655
F1C F1C B1C 87.4(7) 4_655 .
F1C F1C B1C 73.6(7) 4_655 4_655
B1C F1C B1C 13.8(10) . 4_655
B1C F2C B1C 14.3(11) 4_655 .
F4C F3C B1C 96.1(13) 4_655 4_655
F4C F3C B1C 106.4(15) 4_655 .
B1C F3C B1C 11.6(9) 4_655 .
F4C F3C F3C 140.5(12) 4_655 4_655
B1C F3C F3C 53.3(9) 4_655 4_655
B1C F3C F3C 41.6(8) . 4_655
F3C F4C B1C 54.7(10) 4_655 .
F3C F4C B1C 51.0(11) 4_655 4_655
B1C F4C B1C 5.8(5) . 4_655
F1X B1X F1X 32(3) 4_655 .
F1X B1X F3X 111.1(13) 4_655 4_655
F1X B1X F3X 129.8(17) . 4_655
F1X B1X F3X 129.8(17) 4_655 .
F1X B1X F3X 111.1(13) . .
F3X B1X F3X 60(3) 4_655 .
F1X B1X F4X 78(3) 4_655 .
F1X B1X F4X 109.7(13) . .
F3X B1X F4X 50(3) 4_655 .
F3X B1X F4X 110.3(13) . .
F1X B1X F4X 109.7(13) 4_655 4_655
F1X B1X F4X 78(3) . 4_655
F3X B1X F4X 110.3(13) 4_655 4_655
F3X B1X F4X 50(3) . 4_655
F4X B1X F4X 160(3) . 4_655
F1X B1X F2X 116.4(15) 4_655 .
F1X B1X F2X 109.6(13) . .
F3X B1X F2X 120.2(16) 4_655 .
F3X B1X F2X 107.9(13) . .
F4X B1X F2X 108.2(12) . .
F4X B1X F2X 86(2) 4_655 .
F1X B1X F2X 109.6(13) 4_655 4_655
F1X B1X F2X 116.4(15) . 4_655
F3X B1X F2X 107.9(13) 4_655 4_655
F3X B1X F2X 120.2(16) . 4_655
F4X B1X F2X 86(2) . 4_655
F4X B1X F2X 108.2(12) 4_655 4_655
F2X B1X F2X 23(2) . 4_655
F1X F1X B1X 73.8(15) 4_655 .
F1X F1X F4X 124.6(8) 4_655 4_655
B1X F1X F4X 51.5(13) . 4_655
F2X F2X B1X 78.7(12) 4_655 .
F4X F3X B1X 65.5(16) 4_655 .
F4X F3X F3X 125.2(11) 4_655 4_655
B1X F3X F3X 59.9(15) . 4_655
F3X F4X B1X 64.4(16) 4_655 .
F3X F4X F1X 101(2) 4_655 4_655
B1X F4X F1X 50.7(15) . 4_655
F2B B1B F2B 18.8(11) . 4
F2B B1B F3B 124.0(10) . 4
F2B B1B F3B 109.4(8) 4 4
F2B B1B F3B 109.4(8) . .
F2B B1B F3B 124.0(10) 4 .
F3B B1B F3B 88.0(10) 4 .
F2B B1B F4B 94.4(9) . 4
F2B B1B F4B 111.9(8) 4 4
F3B B1B F4B 109.4(9) 4 4
F3B B1B F4B 21.6(7) . 4
F2B B1B F4B 111.9(8) . .
F2B B1B F4B 94.4(9) 4 .
F3B B1B F4B 21.6(7) 4 .
F3B B1B F4B 109.4(9) . .
F4B B1B F4B 130.7(11) 4 .
F2B B1B F1B 110.6(8) . 4
F2B B1B F1B 108.5(7) 4 4
F3B B1B F1B 107.3(9) 4 4
F3B B1B F1B 116.3(11) . 4
F4B B1B F1B 110.2(9) 4 4
F4B B1B F1B 98.8(12) . 4
F2B B1B F1B 108.5(7) . .
F2B B1B F1B 110.6(8) 4 .
F3B B1B F1B 116.3(11) 4 .
F3B B1B F1B 107.3(9) . .
F4B B1B F1B 98.8(12) 4 .
F4B B1B F1B 110.2(9) . .
F1B B1B F1B 12.1(18) 4 .
F1B F1B B1B 84.0(9) 4 .
F2B F2B B1B 80.6(6) 4 .
F4B F3B B1B 80.4(16) 4 .
F3B F4B B1B 77.9(17) 4 .
F3D B1D F3D 124.1(12) 4 .
F3D B1D F2D 91.8(7) 4 .
F3D B1D F2D 116.0(7) . .
F3D B1D F2D 116.0(7) 4 4
F3D B1D F2D 91.8(7) . 4
F2D B1D F2D 26.6(7) . 4
F3D B1D F1D 113.3(8) 4 4
F3D B1D F1D 101.1(10) . 4
F2D B1D F1D 110.8(7) . 4
F2D B1D F1D 107.6(7) 4 4
F3D B1D F1D 101.1(9) 4 .
F3D B1D F1D 113.3(8) . .
F2D B1D F1D 107.6(7) . .
F2D B1D F1D 110.8(7) 4 .
F1D B1D F1D 13.2(12) 4 .
F3D B1D F4D 109.8(8) 4 4
F3D B1D F4D 15.4(7) . 4
F2D B1D F4D 126.4(7) . 4
F2D B1D F4D 104.8(6) 4 4
F1D B1D F4D 104.5(7) 4 4
F1D B1D F4D 114.8(9) . 4
F3D B1D F4D 15.4(7) 4 .
F3D B1D F4D 109.8(8) . .
F2D B1D F4D 104.8(6) . .
F2D B1D F4D 126.4(7) 4 .
F1D B1D F4D 114.8(9) 4 .
F1D B1D F4D 104.5(7) . .
F4D B1D F4D 95.0(10) 4 .
F1D F1D B1D 83.4(6) 4 .
F2D F2D B1D 76.7(3) 4 .
F4D F3D B1D 101(3) 4 .
F3D F4D B1D 64(2) 4 .

loop_
_geom_bond_atom_site_label_1
_geom_bond_atom_site_label_2
_geom_bond_distance
_geom_bond_site_symmetry_2
Co1A N3A 1.916(11) .
Co1A N3A 1.916(11) 4_655
Co1A N4A 1.931(11) 4_655
Co1A N4A 1.931(11) .
Co1A N5A 1.974(8) .
Co1A N2A 2.069(11) 4_655
Co1A N2A 2.069(11) .
Co1A N1A 2.105(10) .
Co1A N1A 2.105(10) 4_655
Co1B N4B 1.891(13) 4
Co1B N4B 1.891(13) .
Co1B N3B 1.913(12) 4
Co1B N3B 1.913(12) .
Co1B N2B 2.044(10) .
Co1B N2B 2.044(10) 4
Co1B N1B 2.049(14) 4
Co1B N1B 2.049(14) .
Co1B N5B 2.111(13) .
Co1B N5B 2.111(13) 4
C1A N1A 1.506(10) .
C1A C2A 1.512(12) .
C1A H1A1 0.9900 .
C1A H1A2 0.9900 .
C2A N2A 1.532(10) .
C2A H2A1 0.9900 .
C2A H2A2 0.9900 .
C3A N2A 1.474(10) .
C3A C4A 1.495(11) .
C3A H3A1 0.9900 .
C3A H3A2 0.9900 .
C4A N3A 1.487(10) .
C4A H4A1 0.9900 .
C4A H4A2 0.9900 .
C5A N3A 1.489(10) .
C5A C6A 1.521(12) .
C5A H5A1 0.9900 .
C5A H5A2 0.9900 .
C6A N4A 1.478(10) .
C6A H6A1 0.9900 .
C6A H6A2 0.9900 .
C7A N4A 1.487(10) .
C7A C8A 1.526(10) .
C7A H7A1 0.9900 .
C7A H7A2 0.9900 .
C8A N1A 1.479(10) .
C8A H8A1 0.9900 .
C8A H8A2 0.9900 .
C9A N1A 1.461(10) .
C9A H9A1 0.9800 .
C9A H9A2 0.9800 .
C9A H9A3 0.9800 .
C10A N2A 1.466(11) .
C10A H10A 0.9800 .
C10A H10B 0.9800 .
C10A H10C 0.9800 .
C11A N3A 1.486(11) .
C11A H11A 0.9800 .
C11A H11B 0.9800 .
C11A H11C 0.9800 .
C12A N4A 1.490(11) .
C12A H12A 0.9800 .
C12A H12B 0.9800 .
C12A H12C 0.9800 .
C1B N1B 1.494(11) .
C1B C2B 1.506(12) .
C1B H1B1 0.9900 .
C1B H1B2 0.9900 .
C2B N2B 1.476(11) .
C2B H2B1 0.9900 .
C2B H2B2 0.9900 .
C3B N2B 1.491(10) .
C3B C4B 1.504(11) .
C3B H3B1 0.9900 .
C3B H3B2 0.9900 .
C4B N3B 1.512(10) .
C4B H4B1 0.9900 .
C4B H4B2 0.9900 .
C5B N3B 1.484(11) .
C5B C6B 1.549(11) .
C5B H5B1 0.9900 .
C5B H5B2 0.9900 .
C6B N4B 1.487(10) .
C6B H6B1 0.9900 .
C6B H6B2 0.9900 .
C7B N4B 1.483(11) .
C7B C8B 1.529(11) .
C7B H7B1 0.9900 .
C7B H7B2 0.9900 .
C8B N1B 1.481(11) .
C8B H8B1 0.9900 .
C8B H8B2 0.9900 .
C9B N1B 1.480(12) .
C9B H9B1 0.9800 .
C9B H9B2 0.9800 .
C9B H9B3 0.9800 .
C10B N2B 1.497(11) .
C10B H10D 0.9800 .
C10B H10E 0.9800 .
C10B H10F 0.9800 .
C11B N3B 1.474(11) .
C11B H11D 0.9800 .
C11B H11E 0.9800 .
C11B H11F 0.9800 .
C12B N4B 1.490(11) .
C12B H12D 0.9800 .
C12B H12E 0.9800 .
C12B H12F 0.9800 .
N5A C13A 1.194(12) .
C13A C14A 1.465(13) .
C13A C14A 1.465(13) 4_655
C14A H14A 0.9800 .
C14A H14B 0.9800 .
C14A H14C 0.9800 .
N5B C13B 0.979(19) .
C13B C14B 1.45(2) .
C14B H14D 0.9800 .
C14B H14E 0.9800 .
C14B H14F 0.9800 .
B1A B1A 0.37(3) 4_655
B1A F3A 1.200(14) 4_655
B1A F2A 1.345(12) 4_655
B1A F3A 1.375(12) .
B1A F2A 1.383(12) .
B1A F1A 1.383(12) .
B1A F4A 1.390(13) .
B1A F4A 1.75(2) 4_655
F1A B1A 1.383(12) 4_655
F2A F2A 0.28(4) 4_655
F2A B1A 1.345(12) 4_655
F3A F4A 1.177(19) 4_655
F3A B1A 1.200(14) 4_655
F3A F3A 1.21(2) 4_655
F4A F3A 1.177(19) 4_655
F4A B1A 1.75(2) 4_655
B1C B1C 0.35(3) 4_655
B1C F3C 1.145(15) 4_655
B1C F3C 1.381(12) .
B1C F2C 1.390(11) .
B1C F4C 1.394(12) .
B1C F1C 1.397(12) .
B1C F1C 1.455(12) 4_655
B1C F4C 1.704(17) 4_655
F1C F1C 0.48(2) 4_655
F1C B1C 1.455(12) 4_655
F2C B1C 1.390(11) 4_655
F3C F4C 0.683(15) 4_655
F3C B1C 1.145(15) 4_655
F3C F3C 1.72(2) 4_655
F4C F3C 0.683(15) 4_655
F4C B1C 1.704(17) 4_655
B1X F1X 1.375(14) 4_655
B1X F1X 1.375(14) .
B1X F3X 1.379(14) 4_655
B1X F3X 1.379(14) .
B1X F4X 1.392(13) .
B1X F4X 1.392(13) 4_655
B1X F2X 1.394(14) .
B1X F2X 1.395(14) 4_655
F1X F1X 0.77(7) 4_655
F1X F4X 1.74(5) 4_655
F2X F2X 0.54(6) 4_655
F3X F4X 1.17(6) 4_655
F3X F3X 1.38(6) 4_655
F4X F3X 1.17(6) 4_655
F4X F1X 1.74(5) 4_655
B1B F2B 1.371(10) .
B1B F2B 1.371(10) 4
B1B F3B 1.376(10) 4
B1B F3B 1.376(10) .
B1B F4B 1.387(9) 4
B1B F4B 1.387(9) .
B1B F1B 1.395(9) 4
B1B F1B 1.395(9) .
F1B F1B 0.29(4) 4
F2B F2B 0.45(3) 4
F3B F4B 0.518(16) 4
F4B F3B 0.518(16) 4
B1D F3D 1.313(9) 4
B1D F3D 1.313(9) .
B1D F2D 1.388(9) .
B1D F2D 1.388(9) 4
B1D F1D 1.400(9) 4
B1D F1D 1.400(9) .
B1D F4D 1.438(9) 4
B1D F4D 1.438(9) .
F1D F1D 0.32(3) 4
F2D F2D 0.639(15) 4
F3D F4D 0.389(16) 4
F4D F3D 0.389(16) 4
